data_2218873
loop_
_publ_author_name
'Fun, Hoong-Kun'
'Kia, Reza'

_publ_section_title
;
 (<i>E</i>)-1,2-Bis(4-methylphenyl)ethane-1,2-dione
;
_journal_coeditor_code AT2603
_journal_issue 8
_journal_name_full 'Acta Crystallographica Section E'
_journal_page_first o1615
_journal_page_last o1616
_journal_paper_doi 10.1107/S1600536808023386
_journal_volume 64
_journal_year 2008
_chemical_formula_iupac 'C16 H14 O2'
_chemical_formula_moiety 'C16 H14 O2'
_chemical_formula_sum 'C16 H14 O2'
_chemical_formula_weight 238.27
_chemical_name_systematic
;
(<i>E</i>)-1,2-Bis(4-methylphenyl)ethane-1,2-dione
;
_space_group_IT_number 14
_symmetry_cell_setting monoclinic
_symmetry_space_group_name_Hall '-P 2yn'
_symmetry_space_group_name_H-M 'P 1 21/n 1'
_atom_sites_solution_hydrogens geom
_atom_sites_solution_primary direct
_atom_sites_solution_secondary difmap
_audit_creation_method SHELXL-97
_cell_angle_alpha 90.00
_cell_angle_beta 96.4730(10)
_cell_angle_gamma 90.00
_cell_formula_units_Z 4
_cell_length_a 6.56580(10)
_cell_length_b 7.09160(10)
_cell_length_c 26.5958(5)
_cell_measurement_reflns_used 2861
_cell_measurement_temperature 100.00(10)
_cell_measurement_theta_max 28.98
_cell_measurement_theta_min 2.97
_cell_volume 1230.46(3)
_computing_cell_refinement 'APEX2 (Bruker, 2005)'
_computing_data_collection 'APEX2 (Bruker, 2005)'
_computing_data_reduction 'SAINT (Bruker, 2005)'
_computing_molecular_graphics 'SHELXTL (Sheldrick, 2008)'
_computing_publication_material
;
SHELXTL (Sheldrick, 2008) and PLATON (Spek, 2003)
;
_computing_structure_refinement 'SHELXTL (Sheldrick, 2008)'
_computing_structure_solution 'SHELXTL (Sheldrick, 2008)'
_diffrn_ambient_temperature 100.00(10)
_diffrn_measured_fraction_theta_full 0.996
_diffrn_measured_fraction_theta_max 0.996
_diffrn_measurement_device_type
;
Bruker SMART APEXII CCD area-detector
;
_diffrn_measurement_method '\f and \w'
_diffrn_radiation_monochromator graphite
_diffrn_radiation_source 'fine-focus sealed tube'
_diffrn_radiation_type MoK\a
_diffrn_radiation_wavelength 0.71073
_diffrn_reflns_av_R_equivalents 0.0462
_diffrn_reflns_av_sigmaI/netI 0.0516
_diffrn_reflns_limit_h_max 9
_diffrn_reflns_limit_h_min -9
_diffrn_reflns_limit_k_max 9
_diffrn_reflns_limit_k_min -9
_diffrn_reflns_limit_l_max 37
_diffrn_reflns_limit_l_min -37
_diffrn_reflns_number 15023
_diffrn_reflns_theta_full 29.99
_diffrn_reflns_theta_max 29.99
_diffrn_reflns_theta_min 2.97
_diffrn_standards_number 0
_exptl_absorpt_coefficient_mu 0.084
_exptl_absorpt_correction_T_max 0.9929
_exptl_absorpt_correction_T_min 0.9754
_exptl_absorpt_correction_type multi-scan
_exptl_absorpt_process_details '(SADABS; Bruker, 2005)'
_exptl_crystal_colour colourless
_exptl_crystal_density_diffrn 1.286
_exptl_crystal_density_method 'not measured'
_exptl_crystal_description block
_exptl_crystal_F_000 504
_exptl_crystal_size_max 0.30
_exptl_crystal_size_mid 0.22
_exptl_crystal_size_min 0.09
_refine_diff_density_max 0.341
_refine_diff_density_min -0.235
_refine_ls_extinction_method none
_refine_ls_goodness_of_fit_ref 1.045
_refine_ls_hydrogen_treatment constr
_refine_ls_matrix_type full
_refine_ls_number_parameters 165
_refine_ls_number_reflns 3562
_refine_ls_number_restraints 0
_refine_ls_restrained_S_all 1.045
_refine_ls_R_factor_all 0.0820
_refine_ls_R_factor_gt 0.0525
_refine_ls_shift/su_max 0.000
_refine_ls_shift/su_mean 0.000
_refine_ls_structure_factor_coef Fsqd
_refine_ls_weighting_details 'calc w=1/[\s^2^(Fo^2^)+(0.0539P)^2^+0.2688P] where P=(Fo^2^+2Fc^2^)/3'
_refine_ls_weighting_scheme calc
_refine_ls_wR_factor_gt 0.1161
_refine_ls_wR_factor_ref 0.1293
_reflns_number_gt 2473
_reflns_number_total 3562
_reflns_threshold_expression I>2\s(I)
_cod_data_source_file at2603.cif
_cod_data_source_block I
_cod_original_sg_symbol_H-M 'P 21/n'
_cod_database_code 2218873
_cod_database_fobs_code 2218873

loop_
_symmetry_equiv_pos_as_xyz
'x, y, z'
'-x+1/2, y+1/2, -z+1/2'
'-x, -y, -z'
'x-1/2, -y-1/2, z-1/2'

loop_
_atom_site_type_symbol
_atom_site_label
_atom_site_fract_x
_atom_site_fract_y
_atom_site_fract_z
_atom_site_U_iso_or_equiv
_atom_site_adp_type
_atom_site_calc_flag
_atom_site_refinement_flags
_atom_site_occupancy
O O1 0.78303(16) 0.85817(16) 0.10574(4) 0.0265(3) Uani d . 1
O O2 0.52337(16) 0.56364(16) 0.16163(4) 0.0284(3) Uani d . 1
C C1 0.7563(2) 0.3603(2) 0.07576(5) 0.0216(3) Uani d . 1
H H1A 0.7585 0.3142 0.1086 0.026 Uiso calc R 1
C C2 0.7544(2) 0.2362(2) 0.03573(5) 0.0228(3) Uani d . 1
H H2A 0.7572 0.1071 0.0419 0.027 Uiso calc R 1
C C3 0.7484(2) 0.3022(2) -0.01380(5) 0.0211(3) Uani d . 1
C C4 0.7468(2) 0.4963(2) -0.02211(5) 0.0206(3) Uani d . 1
H H4A 0.7422 0.5422 -0.0550 0.025 Uiso calc R 1
C C5 0.7519(2) 0.6211(2) 0.01774(5) 0.0202(3) Uani d . 1
H H5A 0.7533 0.7502 0.0117 0.024 Uiso calc R 1
C C6 0.7550(2) 0.5541(2) 0.06734(5) 0.0193(3) Uani d . 1
C C7 0.7559(2) 0.6884(2) 0.10961(5) 0.0200(3) Uani d . 1
C C8 0.7002(2) 0.6162(2) 0.16073(5) 0.0210(3) Uani d . 1
C C9 0.8525(2) 0.6278(2) 0.20558(5) 0.0197(3) Uani d . 1
C C10 1.0524(2) 0.6905(2) 0.20242(5) 0.0216(3) Uani d . 1
H H10A 1.0934 0.7207 0.1710 0.026 Uiso calc R 1
C C11 1.1896(2) 0.7079(2) 0.24546(5) 0.0234(3) Uani d . 1
H H11A 1.3223 0.7495 0.2428 0.028 Uiso calc R 1
C C12 1.1314(2) 0.6638(2) 0.29296(5) 0.0233(3) Uani d . 1
C C13 0.9340(2) 0.5956(2) 0.29583(5) 0.0237(3) Uani d . 1
H H13A 0.8949 0.5614 0.3271 0.028 Uiso calc R 1
C C14 0.7955(2) 0.5781(2) 0.25295(5) 0.0219(3) Uani d . 1
H H14A 0.6641 0.5331 0.2556 0.026 Uiso calc R 1
C C15 0.7434(2) 0.1652(2) -0.05715(6) 0.0273(4) Uani d . 1
H H15A 0.7075 0.2309 -0.0885 0.041 Uiso calc R 1
H H15B 0.6436 0.0690 -0.0533 0.041 Uiso calc R 1
H H15C 0.8761 0.1084 -0.0573 0.041 Uiso calc R 1
C C16 1.2805(3) 0.6890(3) 0.33977(6) 0.0316(4) Uani d . 1
H H16A 1.2128 0.6629 0.3692 0.047 Uiso calc R 1
H H16B 1.3302 0.8164 0.3413 0.047 Uiso calc R 1
H H16C 1.3935 0.6038 0.3387 0.047 Uiso calc R 1

loop_
_atom_site_aniso_label
_atom_site_aniso_U_11
_atom_site_aniso_U_22
_atom_site_aniso_U_33
_atom_site_aniso_U_12
_atom_site_aniso_U_13
_atom_site_aniso_U_23
O1 0.0327(6) 0.0224(6) 0.0251(5) -0.0009(5) 0.0062(4) 0.0025(5)
O2 0.0246(5) 0.0343(7) 0.0271(6) -0.0046(5) 0.0065(4) 0.0017(5)
C1 0.0216(7) 0.0247(8) 0.0185(6) 0.0009(6) 0.0020(5) 0.0042(6)
C2 0.0222(7) 0.0208(8) 0.0254(7) 0.0003(6) 0.0027(6) 0.0019(6)
C3 0.0152(6) 0.0268(8) 0.0213(7) 0.0002(6) 0.0028(5) -0.0007(6)
C4 0.0160(6) 0.0282(8) 0.0178(6) 0.0001(6) 0.0020(5) 0.0043(6)
C5 0.0171(6) 0.0221(8) 0.0215(7) 0.0012(6) 0.0028(5) 0.0054(6)
C6 0.0157(6) 0.0233(8) 0.0189(6) 0.0003(6) 0.0027(5) 0.0021(6)
C7 0.0171(6) 0.0230(8) 0.0202(7) 0.0010(6) 0.0030(5) 0.0031(6)
C8 0.0245(7) 0.0186(8) 0.0205(6) -0.0001(6) 0.0060(6) -0.0002(6)
C9 0.0245(7) 0.0154(7) 0.0199(6) 0.0012(6) 0.0059(5) 0.0001(6)
C10 0.0257(7) 0.0211(8) 0.0192(6) 0.0011(6) 0.0073(6) 0.0022(6)
C11 0.0218(7) 0.0216(8) 0.0272(7) -0.0003(6) 0.0041(6) 0.0024(6)
C12 0.0308(8) 0.0161(7) 0.0226(7) 0.0027(6) 0.0007(6) 0.0013(6)
C13 0.0339(8) 0.0189(8) 0.0195(7) 0.0026(7) 0.0081(6) 0.0017(6)
C14 0.0242(7) 0.0191(8) 0.0237(7) -0.0004(6) 0.0087(6) 0.0005(6)
C15 0.0258(8) 0.0311(9) 0.0251(7) -0.0013(7) 0.0037(6) -0.0040(7)
C16 0.0381(9) 0.0292(9) 0.0261(8) -0.0001(8) -0.0032(7) 0.0022(7)

loop_
_atom_type_symbol
_atom_type_description
_atom_type_scat_dispersion_real
_atom_type_scat_dispersion_imag
_atom_type_scat_source
C C 0.0033 0.0016 'International Tables Vol C Tables 4.2.6.8 and 6.1.1.4'
H H 0.0000 0.0000 'International Tables Vol C Tables 4.2.6.8 and 6.1.1.4'
O O 0.0106 0.0060 'International Tables Vol C Tables 4.2.6.8 and 6.1.1.4'

loop_
_geom_angle_atom_site_label_1
_geom_angle_atom_site_label_2
_geom_angle_atom_site_label_3
_geom_angle
C2 C1 C6 120.39(13)
C2 C1 H1A 119.8
C6 C1 H1A 119.8
C1 C2 C3 120.77(15)
C1 C2 H2A 119.6
C3 C2 H2A 119.6
C4 C3 C2 118.69(13)
C4 C3 C15 121.12(13)
C2 C3 C15 120.19(14)
C5 C4 C3 120.87(13)
C5 C4 H4A 119.6
C3 C4 H4A 119.6
C4 C5 C6 120.22(14)
C4 C5 H5A 119.9
C6 C5 H5A 119.9
C1 C6 C5 119.05(13)
C1 C6 C7 121.06(12)
C5 C6 C7 119.89(13)
O1 C7 C6 124.07(12)
O1 C7 C8 117.04(13)
C6 C7 C8 118.65(13)
O2 C8 C9 124.19(12)
O2 C8 C7 116.15(12)
C9 C8 C7 119.47(12)
C10 C9 C14 118.86(13)
C10 C9 C8 121.78(12)
C14 C9 C8 119.35(13)
C11 C10 C9 120.56(13)
C11 C10 H10A 119.7
C9 C10 H10A 119.7
C10 C11 C12 120.72(14)
C10 C11 H11A 119.6
C12 C11 H11A 119.6
C13 C12 C11 118.59(13)
C13 C12 C16 121.20(13)
C11 C12 C16 120.21(14)
C14 C13 C12 121.06(13)
C14 C13 H13A 119.5
C12 C13 H13A 119.5
C13 C14 C9 120.15(13)
C13 C14 H14A 119.9
C9 C14 H14A 119.9
C3 C15 H15A 109.5
C3 C15 H15B 109.5
H15A C15 H15B 109.5
C3 C15 H15C 109.5
H15A C15 H15C 109.5
H15B C15 H15C 109.5
C12 C16 H16A 109.5
C12 C16 H16B 109.5
H16A C16 H16B 109.5
C12 C16 H16C 109.5
H16A C16 H16C 109.5
H16B C16 H16C 109.5

loop_
_geom_bond_atom_site_label_1
_geom_bond_atom_site_label_2
_geom_bond_distance
_geom_bond_publ_flag
O1 C7 1.2231(18) y
O2 C8 1.2221(17) y
C1 C2 1.380(2) ?
C1 C6 1.393(2) ?
C1 H1A 0.9300 ?
C2 C3 1.394(2) ?
C2 H2A 0.9300 ?
C3 C4 1.394(2) ?
C3 C15 1.505(2) ?
C4 C5 1.378(2) ?
C4 H4A 0.9300 ?
C5 C6 1.3999(18) ?
C5 H5A 0.9300 ?
C6 C7 1.473(2) ?
C7 C8 1.5350(19) y
C8 C9 1.470(2) ?
C9 C10 1.398(2) ?
C9 C14 1.3992(18) ?
C10 C11 1.380(2) ?
C10 H10A 0.9300 ?
C11 C12 1.3960(19) ?
C11 H11A 0.9300 ?
C12 C13 1.393(2) ?
C12 C16 1.505(2) ?
C13 C14 1.382(2) ?
C13 H13A 0.9300 ?
C14 H14A 0.9300 ?
C15 H15A 0.9600 ?
C15 H15B 0.9600 ?
C15 H15C 0.9600 ?
C16 H16A 0.9600 ?
C16 H16B 0.9600 ?
C16 H16C 0.9600 ?

loop_
_geom_contact_atom_site_label_1
_geom_contact_atom_site_label_2
_geom_contact_distance
_geom_contact_site_symmetry_2
_geom_contact_publ_flag
O1 O2 3.1702(15) . y
Cg1 Cg1 3.6000(8) 3_665 y
Cg1 Cg1 3.8341(8) 3_765 y

loop_
_geom_hbond_atom_site_label_D
_geom_hbond_atom_site_label_H
_geom_hbond_atom_site_label_A
_geom_hbond_site_symmetry_A
_geom_hbond_distance_DH
_geom_hbond_distance_HA
_geom_hbond_distance_DA
_geom_hbond_angle_DHA
_geom_hbond_publ_flag
C2 H2A O1 1_545 0.9300 2.4400 3.2573(18) 146.00 y
C14 H14A Cg2 2_645 0.9300 2.9400 3.6105(15) 130.00 y

loop_
_geom_torsion_atom_site_label_1
_geom_torsion_atom_site_label_2
_geom_torsion_atom_site_label_3
_geom_torsion_atom_site_label_4
_geom_torsion
C6 C1 C2 C3 -0.9(2)
C1 C2 C3 C4 0.8(2)
C1 C2 C3 C15 -179.15(13)
C2 C3 C4 C5 0.3(2)
C15 C3 C4 C5 -179.83(13)
C3 C4 C5 C6 -1.2(2)
C2 C1 C6 C5 0.0(2)
C2 C1 C6 C7 179.66(13)
C4 C5 C6 C1 1.0(2)
C4 C5 C6 C7 -178.64(12)
C1 C6 C7 O1 169.54(14)
C5 C6 C7 O1 -10.8(2)
C1 C6 C7 C8 -16.28(19)
C5 C6 C7 C8 163.39(12)
O1 C7 C8 O2 108.17(16)
C6 C7 C8 O2 -66.42(18)
O1 C7 C8 C9 -67.01(18)
C6 C7 C8 C9 118.41(15)
O2 C8 C9 C10 -179.46(15)
C7 C8 C9 C10 -4.7(2)
O2 C8 C9 C14 -0.6(2)
C7 C8 C9 C14 174.18(13)
C14 C9 C10 C11 -1.8(2)
C8 C9 C10 C11 177.11(14)
C9 C10 C11 C12 -0.1(2)
C10 C11 C12 C13 2.2(2)
C10 C11 C12 C16 -178.16(14)
C11 C12 C13 C14 -2.3(2)
C16 C12 C13 C14 178.02(14)
C12 C13 C14 C9 0.4(2)
C10 C9 C14 C13 1.6(2)
C8 C9 C14 C13 -177.28(13)

loop_
_cod_related_entry_id
_cod_related_entry_database
_cod_related_entry_code
1 ChemSpider 69442
